data_4317990
loop_
_publ_author_name
'Dongwhan Lee'
'Stephen J. Lippard'

_publ_section_title
;
 Modeling Dioxygen-Activating Centers in Non-Heme Diiron Enzymes:
 Carboxylate Shifts in Diiron(II) Complexes Supported by Sterically
 Hindered Carboxylate Ligands
;
_journal_name_full 'Inorganic Chemistry'
_journal_page_first 2704
_journal_page_last 2719
_journal_paper_doi 10.1021/ic020186y
_journal_volume 41
_journal_year 2002
_chemical_formula_sum 'C93 H74 Cl2 Fe2 N4 O8'
_chemical_formula_weight 1558.16
_chemical_name_common '[Fe2(m-O2CArTol)2(O2CArTol)2(MeCN)2]'
_chemical_name_systematic
;
   ?
;
_space_group_IT_number 2
_symmetry_cell_setting triclinic
_symmetry_space_group_name_Hall '-P 1'
_symmetry_space_group_name_H-M 'P -1'
_atom_sites_solution_hydrogens geom
_atom_sites_solution_primary direct
_atom_sites_solution_secondary difmap
_audit_creation_method SHELXL-97
_cell_angle_alpha 78.725(15)
_cell_angle_beta 81.744(12)
_cell_angle_gamma 79.915(11)
_cell_formula_units_Z 2
_cell_length_a 12.5735(18)
_cell_length_b 16.646(3)
_cell_length_c 20.595(4)
_cell_measurement_temperature 188(2)
_cell_volume 4135.2(13)
_computing_cell_refinement 'Bruker SMART'
_computing_data_collection 'Bruker SMART'
_computing_data_reduction 'Bruker SHELXTL'
_computing_molecular_graphics 'Bruker SHELXTL'
_computing_publication_material 'Bruker SHELXTL'
_computing_structure_refinement 'SHELXL-97 (Sheldrick, 1997)'
_computing_structure_solution 'SHELXS-97 (Sheldrick, 1990)'
_diffrn_ambient_temperature 188(2)
_diffrn_measured_fraction_theta_full 0.896
_diffrn_measured_fraction_theta_max 0.896
_diffrn_measurement_device_type 'CCD area detector'
_diffrn_measurement_method 'phi and omega scans'
_diffrn_radiation_monochromator graphite
_diffrn_radiation_source 'fine-focus sealed tube'
_diffrn_radiation_type MoK\a
_diffrn_radiation_wavelength 0.71073
_diffrn_reflns_av_R_equivalents 0.0303
_diffrn_reflns_av_sigmaI/netI 0.0726
_diffrn_reflns_limit_h_max 16
_diffrn_reflns_limit_h_min -16
_diffrn_reflns_limit_k_max 22
_diffrn_reflns_limit_k_min -21
_diffrn_reflns_limit_l_max 20
_diffrn_reflns_limit_l_min -27
_diffrn_reflns_number 26327
_diffrn_reflns_theta_full 28.28
_diffrn_reflns_theta_max 28.28
_diffrn_reflns_theta_min 1.84
_exptl_absorpt_coefficient_mu 0.473
_exptl_absorpt_correction_T_max 1.000000
_exptl_absorpt_correction_T_min 0.782370
_exptl_absorpt_correction_type SADABS
_exptl_crystal_colour colorless
_exptl_crystal_density_diffrn 1.251
_exptl_crystal_density_method 'not measured'
_exptl_crystal_description block
_exptl_crystal_F_000 1620
_exptl_crystal_size_max 0.2
_exptl_crystal_size_mid 0.2
_exptl_crystal_size_min 0.1
_refine_diff_density_max 0.646
_refine_diff_density_min -0.538
_refine_diff_density_rms 0.068
_refine_ls_extinction_method none
_refine_ls_goodness_of_fit_ref 1.011
_refine_ls_hydrogen_treatment mixed
_refine_ls_matrix_type full
_refine_ls_number_parameters 964
_refine_ls_number_reflns 18388
_refine_ls_number_restraints 15
_refine_ls_restrained_S_all 1.048
_refine_ls_R_factor_all 0.1252
_refine_ls_R_factor_gt 0.0676
_refine_ls_shift/su_max 0.195
_refine_ls_shift/su_mean 0.005
_refine_ls_structure_factor_coef Fsqd
_refine_ls_weighting_details 'calc w=1/[\s^2^(Fo^2^)+(0.0852P)^2^+4.1178P] where P=(Fo^2^+2Fc^2^)/3'
_refine_ls_weighting_scheme calc
_refine_ls_wR_factor_gt 0.1609
_refine_ls_wR_factor_ref 0.1913
_reflns_number_gt 11136
_reflns_number_total 18388
_reflns_threshold_expression >2sigma(I)
_cod_data_source_file ic020186y_02.cif
_cod_data_source_block 3
_cod_depositor_comments
;
The following automatic conversions were performed:

'_symmetry_cell_setting' value 'Triclinic' changed to 'triclinic'
according to the built-in table from CIF Core dictionary named
'cif_core.dic' version 2.4.1 from 2010-06-29.

Automatic conversion script
Id: cif_fix_values 1646 2011-03-28 12:23:43Z adriana 
;
_cod_original_cell_volume 4135.3(12)
_cod_database_code 4317990

loop_
_symmetry_equiv_pos_as_xyz
'x, y, z'
'-x, -y, -z'

loop_
_atom_site_label
_atom_site_type_symbol
_atom_site_fract_x
_atom_site_fract_y
_atom_site_fract_z
_atom_site_U_iso_or_equiv
_atom_site_adp_type
_atom_site_occupancy
_atom_site_symmetry_multiplicity
_atom_site_calc_flag
_atom_site_refinement_flags
_atom_site_disorder_assembly
_atom_site_disorder_group
Fe1 Fe 2.50563(4) 0.38266(3) 0.54542(3) 0.03207(14) Uani 1 1 d . . .
Fe2 Fe 1.99690(4) -0.03183(3) 1.09798(3) 0.03188(14) Uani 1 1 d . . .
O1A O 2.44231(18) 0.27645(15) 0.58683(13) 0.0365(6) Uani 1 1 d . . .
O1D O 2.18304(19) -0.06879(16) 1.10018(12) 0.0383(6) Uani 1 1 d . . .
O1B O 2.5173(3) 0.4181(2) 0.45055(14) 0.0697(10) Uani 1 1 d . . .
O1C O 1.9864(2) 0.07844(18) 1.0484(2) 0.0730(11) Uani 1 1 d . . .
O2D O 2.06121(18) -0.06268(16) 1.18711(12) 0.0372(6) Uani 1 1 d . . .
O2A O 2.31847(19) 0.38673(15) 0.57030(13) 0.0374(6) Uani 1 1 d . . .
O2B O 2.5112(2) 0.4553(2) 0.61086(16) 0.0572(8) Uani 1 1 d . . .
O2C O 1.9882(2) -0.13125(19) 1.05909(17) 0.0544(8) Uani 1 1 d . . .
N1 N 2.6677(3) 0.3230(2) 0.55495(18) 0.0481(8) Uani 1 1 d . . .
N2 N 1.8355(3) -0.0282(2) 1.14713(17) 0.0463(8) Uani 1 1 d . . .
C1 C 2.8410(4) 0.2312(3) 0.5987(3) 0.0807(17) Uani 1 1 d . . .
H1A H 2.8596 0.2517 0.6365 0.121 Uiso 1 1 calc R . .
H1B H 2.9019 0.2324 0.5632 0.121 Uiso 1 1 calc R . .
H1C H 2.8260 0.1742 0.6133 0.121 Uiso 1 1 calc R . .
C1D C 2.1269(6) 0.2921(3) 1.2235(3) 0.0890(18) Uani 1 1 d . . .
H1DA H 2.1074 0.3065 1.2681 0.134 Uiso 1 1 calc R . .
H1DB H 2.0634 0.3079 1.1987 0.134 Uiso 1 1 calc R . .
H1DC H 2.1858 0.3218 1.1999 0.134 Uiso 1 1 calc R . .
C1B C 1.9846(5) 0.6697(5) 0.5967(4) 0.114(3) Uani 1 1 d . . .
H1BB H 1.9701 0.6173 0.5874 0.172 Uiso 1 1 calc R . .
H1BC H 1.9816 0.7117 0.5561 0.172 Uiso 1 1 calc R . .
H1BD H 1.9297 0.6882 0.6317 0.172 Uiso 1 1 calc R . .
C1C C 2.5066(4) -0.1418(4) 0.8842(4) 0.095(2) Uani 1 1 d . . .
H1CB H 2.5328 -0.1441 0.8374 0.142 Uiso 1 1 calc R . .
H1CC H 2.5575 -0.1786 0.9127 0.142 Uiso 1 1 calc R . .
H1CD H 2.5011 -0.0848 0.8919 0.142 Uiso 1 1 calc R . .
C1A C 2.2962(6) 0.5014(4) 0.8469(3) 0.097(2) Uani 1 1 d . . .
H1AA H 2.2270 0.5296 0.8658 0.145 Uiso 1 1 calc R . .
H1AB H 2.3387 0.5427 0.8198 0.145 Uiso 1 1 calc R . .
H1AC H 2.3371 0.4694 0.8830 0.145 Uiso 1 1 calc R . .
C2 C 2.7449(3) 0.2836(3) 0.5737(2) 0.0533(11) Uani 1 1 d . . .
C2D C 2.1643(4) 0.1992(3) 1.2297(3) 0.0577(12) Uani 1 1 d . . .
C2C C 2.3954(4) -0.1692(3) 0.9008(3) 0.0609(12) Uani 1 1 d . . .
C2A C 2.2746(5) 0.4444(3) 0.8040(2) 0.0635(13) Uani 1 1 d . . .
C2B C 2.0966(4) 0.6570(4) 0.6198(3) 0.0780(16) Uani 1 1 d . . .
C3A C 2.1697(4) 0.4375(3) 0.7959(2) 0.0687(14) Uani 1 1 d . . .
H3AA H 2.1108 0.4711 0.8167 0.082 Uiso 1 1 calc R . .
C3D C 2.1683(4) 0.1474(3) 1.2910(2) 0.0574(12) Uani 1 1 d . . .
H3DA H 2.1474 0.1706 1.3305 0.069 Uiso 1 1 calc R . .
C3 C 1.6606(3) -0.0552(4) 1.2262(3) 0.0661(14) Uani 1 1 d . . .
H3A H 1.6539 -0.1141 1.2328 0.099 Uiso 1 1 calc R . .
H3B H 1.5968 -0.0219 1.2069 0.099 Uiso 1 1 calc R . .
H3C H 1.6655 -0.0400 1.2692 0.099 Uiso 1 1 calc R . .
C3C C 2.3468(4) -0.1924(3) 0.8531(3) 0.0648(13) Uani 1 1 d . . .
H3CA H 2.3815 -0.1886 0.8087 0.078 Uiso 1 1 calc R . .
C3B C 2.1380(5) 0.7213(4) 0.6362(3) 0.0883(19) Uani 1 1 d . . .
H3BA H 2.0959 0.7749 0.6324 0.106 Uiso 1 1 calc R . .
C4D C 2.2016(3) 0.0636(3) 1.2963(2) 0.0493(10) Uani 1 1 d . . .
H4DA H 2.2029 0.0299 1.3391 0.059 Uiso 1 1 calc R . .
C4 C 1.7584(3) -0.0399(3) 1.1812(2) 0.0464(10) Uani 1 1 d . . .
C4A C 2.1481(4) 0.3839(3) 0.7587(2) 0.0591(12) Uani 1 1 d . . .
H4AA H 2.0747 0.3804 0.7548 0.071 Uiso 1 1 calc R . .
C4C C 2.2489(4) -0.2209(3) 0.8688(2) 0.0635(13) Uani 1 1 d . . .
H4CA H 2.2183 -0.2382 0.8352 0.076 Uiso 1 1 calc R . .
C4B C 2.2401(5) 0.7087(3) 0.6581(3) 0.0752(16) Uani 1 1 d . . .
H4BA H 2.2661 0.7538 0.6695 0.090 Uiso 1 1 calc R . .
C5D C 2.2336(3) 0.0273(2) 1.2398(2) 0.0399(9) Uani 1 1 d . . .
C5B C 2.3052(4) 0.6310(3) 0.6637(2) 0.0517(11) Uani 1 1 d . . .
C5C C 2.1933(3) -0.2252(3) 0.9321(2) 0.0472(10) Uani 1 1 d . . .
C5A C 2.2321(3) 0.3340(3) 0.7262(2) 0.0450(10) Uani 1 1 d . . .
C6D C 2.2306(3) 0.0785(3) 1.1781(2) 0.0455(10) Uani 1 1 d . . .
H6DA H 2.2522 0.0556 1.1386 0.055 Uiso 1 1 calc R . .
C6A C 2.3374(3) 0.3430(2) 0.7329(2) 0.0445(9) Uani 1 1 d . . .
H6AA H 2.3967 0.3109 0.7110 0.053 Uiso 1 1 calc R . .
C6C C 2.2399(3) -0.1996(3) 0.9800(2) 0.0483(10) Uani 1 1 d . . .
H6CA H 2.2035 -0.2009 1.0238 0.058 Uiso 1 1 calc R . .
C6B C 2.2634(3) 0.5677(3) 0.6463(2) 0.0485(10) Uani 1 1 d . . .
H6BA H 2.3058 0.5142 0.6490 0.058 Uiso 1 1 calc R . .
C7A C 2.3583(4) 0.3972(3) 0.7707(2) 0.0513(10) Uani 1 1 d . . .
H7AA H 2.4314 0.4022 0.7737 0.062 Uiso 1 1 calc R . .
C7C C 2.3394(4) -0.1720(3) 0.9640(2) 0.0570(11) Uani 1 1 d . . .
H7CA H 2.3703 -0.1545 0.9974 0.068 Uiso 1 1 calc R . .
C7D C 2.1960(4) 0.1636(3) 1.1736(2) 0.0554(11) Uani 1 1 d . . .
H7DA H 2.1944 0.1978 1.1309 0.066 Uiso 1 1 calc R . .
C7B C 2.1618(4) 0.5803(3) 0.6250(2) 0.0610(12) Uani 1 1 d . . .
H7BA H 2.1358 0.5352 0.6136 0.073 Uiso 1 1 calc R . .
C8D C 2.2764(3) -0.0631(2) 1.24574(19) 0.0386(8) Uani 1 1 d . . .
C8C C 2.0886(3) -0.2597(3) 0.9486(2) 0.0486(10) Uani 1 1 d . . .
C8B C 2.4133(4) 0.6188(3) 0.6886(2) 0.0510(11) Uani 1 1 d . . .
C8A C 2.2069(3) 0.2721(2) 0.6895(2) 0.0428(9) Uani 1 1 d . . .
C9D C 2.3548(3) -0.0967(3) 1.2892(2) 0.0474(10) Uani 1 1 d . . .
H9DA H 2.3773 -0.0622 1.3147 0.057 Uiso 1 1 calc R . .
C9A C 2.1287(3) 0.2222(3) 0.7213(2) 0.0534(11) Uani 1 1 d . . .
H9AA H 2.0937 0.2296 0.7643 0.064 Uiso 1 1 calc R . .
C9C C 2.0831(4) -0.3363(3) 0.9325(3) 0.0702(15) Uani 1 1 d . . .
H9CA H 2.1450 -0.3649 0.9099 0.084 Uiso 1 1 calc R . .
C9B C 2.4226(5) 0.6550(3) 0.7426(3) 0.0690(14) Uani 1 1 d . . .
H9BA H 2.3614 0.6889 0.7610 0.083 Uiso 1 1 calc R . .
C10D C 2.3997(3) -0.1785(3) 1.2957(2) 0.0500(10) Uani 1 1 d . . .
H10C H 2.4535 -0.2000 1.3251 0.060 Uiso 1 1 calc R . .
C10A C 2.1021(4) 0.1630(3) 0.6912(2) 0.0604(13) Uani 1 1 d . . .
H10A H 2.0485 0.1300 0.7131 0.072 Uiso 1 1 calc R . .
C10B C 2.5202(5) 0.6422(4) 0.7696(3) 0.0787(17) Uani 1 1 d . . .
H10B H 2.5252 0.6667 0.8069 0.094 Uiso 1 1 calc R . .
C10C C 1.9891(4) -0.3709(3) 0.9490(3) 0.0814(18) Uani 1 1 d . . .
H10D H 1.9869 -0.4234 0.9380 0.098 Uiso 1 1 calc R . .
C11A C 2.1533(3) 0.1511(3) 0.6287(2) 0.0536(11) Uani 1 1 d . . .
H11A H 2.1341 0.1103 0.6080 0.064 Uiso 1 1 calc R . .
C11C C 1.8986(4) -0.3305(3) 0.9812(3) 0.0687(14) Uani 1 1 d . . .
H11C H 1.8345 -0.3556 0.9924 0.082 Uiso 1 1 calc R . .
C11D C 2.3675(3) -0.2298(3) 1.2596(2) 0.0480(10) Uani 1 1 d . . .
H11D H 2.3983 -0.2867 1.2651 0.058 Uiso 1 1 calc R . .
C11B C 2.6104(5) 0.5941(3) 0.7427(2) 0.0689(14) Uani 1 1 d . . .
H11B H 2.6768 0.5859 0.7617 0.083 Uiso 1 1 calc R . .
C12B C 2.6054(4) 0.5573(3) 0.6881(2) 0.0476(10) Uani 1 1 d . . .
C12C C 1.8987(3) -0.2531(2) 0.9977(2) 0.0448(9) Uani 1 1 d . . .
C12A C 2.2326(3) 0.1984(2) 0.5961(2) 0.0412(9) Uani 1 1 d . . .
C12D C 2.2895(3) -0.1987(2) 1.21493(19) 0.0398(9) Uani 1 1 d . . .
C13C C 1.9954(3) -0.2188(2) 0.98173(19) 0.0390(8) Uani 1 1 d . . .
C13D C 2.2442(3) -0.1146(2) 1.20874(18) 0.0353(8) Uani 1 1 d . . .
C13A C 2.2586(3) 0.2591(2) 0.62690(19) 0.0367(8) Uani 1 1 d . . .
C13B C 2.5059(3) 0.5702(2) 0.66159(19) 0.0404(9) Uani 1 1 d . . .
C14D C 2.1594(3) -0.0794(2) 1.16162(17) 0.0318(8) Uani 1 1 d . . .
C14B C 2.4995(3) 0.5323(3) 0.6029(2) 0.0431(9) Uani 1 1 d . . .
C14A C 2.3434(3) 0.3114(2) 0.59204(17) 0.0329(8) Uani 1 1 d . . .
C14C C 1.9995(3) -0.1368(2) 0.9995(2) 0.0405(9) Uani 1 1 d . . .
C15A C 2.2840(3) 0.1835(2) 0.5285(2) 0.0425(9) Uani 1 1 d . . .
C15D C 2.2573(3) -0.2576(2) 1.17787(18) 0.0384(8) Uani 1 1 d . . .
C15B C 2.7071(3) 0.5110(3) 0.6584(2) 0.0460(10) Uani 1 1 d . . .
C15C C 1.7963(3) -0.2083(2) 1.0273(2) 0.0434(9) Uani 1 1 d . . .
C16D C 2.3365(3) -0.3151(3) 1.1505(2) 0.0481(10) Uani 1 1 d . . .
H16C H 2.4112 -0.3130 1.1517 0.058 Uiso 1 1 calc R . .
C16A C 2.3249(4) 0.1042(3) 0.5167(3) 0.0604(12) Uani 1 1 d . . .
H16A H 2.3203 0.0586 0.5523 0.072 Uiso 1 1 calc R . .
C16B C 2.7760(4) 0.4550(3) 0.6998(2) 0.0601(12) Uani 1 1 d . . .
H16B H 2.7558 0.4445 0.7466 0.072 Uiso 1 1 calc R . .
C16C C 1.7284(4) -0.2500(3) 1.0781(2) 0.0578(12) Uani 1 1 d . . .
H16D H 1.7508 -0.3066 1.0959 0.069 Uiso 1 1 calc R . .
C17D C 2.3071(4) -0.3754(3) 1.1217(2) 0.0557(11) Uani 1 1 d . . .
H17C H 2.3623 -0.4145 1.1039 0.067 Uiso 1 1 calc R . .
C17B C 2.8722(4) 0.4152(3) 0.6731(2) 0.0652(14) Uani 1 1 d . . .
H17A H 2.9170 0.3768 0.7021 0.078 Uiso 1 1 calc R . .
C17A C 2.3723(4) 0.0898(3) 0.4544(3) 0.0673(14) Uani 1 1 d . . .
H17B H 2.4006 0.0347 0.4482 0.081 Uiso 1 1 calc R . .
C17C C 1.6302(4) -0.2101(3) 1.1024(2) 0.0604(13) Uani 1 1 d . . .
H17D H 1.5861 -0.2398 1.1369 0.072 Uiso 1 1 calc R . .
C18C C 1.5935(3) -0.1277(3) 1.0783(2) 0.0464(10) Uani 1 1 d . . .
C18D C 2.1990(4) -0.3799(3) 1.1181(2) 0.0536(11) Uani 1 1 d . . .
C18B C 2.9067(4) 0.4288(3) 0.6057(2) 0.0548(11) Uani 1 1 d . . .
C18A C 2.3792(4) 0.1544(3) 0.4008(2) 0.0570(12) Uani 1 1 d . . .
C19D C 2.1214(3) -0.3206(3) 1.1428(2) 0.0484(10) Uani 1 1 d . . .
H19C H 2.0470 -0.3208 1.1392 0.058 Uiso 1 1 calc R . .
C19C C 1.6617(3) -0.0858(3) 1.0296(2) 0.0447(9) Uani 1 1 d . . .
H19D H 1.6398 -0.0287 1.0132 0.054 Uiso 1 1 calc R . .
C19B C 2.8368(3) 0.4820(3) 0.5644(2) 0.0490(10) Uani 1 1 d . . .
H19A H 2.8563 0.4904 0.5176 0.059 Uiso 1 1 calc R . .
C19A C 2.3343(3) 0.2334(3) 0.4121(2) 0.0515(10) Uani 1 1 d . . .
H19B H 2.3359 0.2787 0.3760 0.062 Uiso 1 1 calc R . .
C20D C 2.1496(3) -0.2603(2) 1.17273(19) 0.0424(9) Uani 1 1 d . . .
H20C H 2.0943 -0.2207 1.1898 0.051 Uiso 1 1 calc R . .
C20C C 1.7602(3) -0.1248(2) 1.00437(19) 0.0409(9) Uani 1 1 d . . .
H20D H 1.8046 -0.0942 0.9707 0.049 Uiso 1 1 calc R . .
C20B C 2.7390(3) 0.5229(3) 0.5903(2) 0.0453(10) Uani 1 1 d . . .
H20A H 2.6932 0.5597 0.5610 0.054 Uiso 1 1 calc R . .
C20A C 2.2873(3) 0.2482(3) 0.4742(2) 0.0471(10) Uani 1 1 d . . .
H20B H 2.2569 0.3031 0.4801 0.057 Uiso 1 1 calc R . .
C21C C 1.4829(3) -0.0865(3) 1.1040(2) 0.0631(13) Uani 1 1 d . . .
H21G H 1.4473 -0.1264 1.1378 0.095 Uiso 1 1 calc R . .
H21H H 1.4384 -0.0669 1.0670 0.095 Uiso 1 1 calc R . .
H21I H 1.4913 -0.0393 1.1238 0.095 Uiso 1 1 calc R . .
C21A C 2.4347(4) 0.1396(4) 0.3330(3) 0.0776(16) Uani 1 1 d . . .
H21A H 2.4615 0.0804 0.3348 0.116 Uiso 1 1 calc R . .
H21B H 2.4960 0.1708 0.3203 0.116 Uiso 1 1 calc R . .
H21C H 2.3827 0.1581 0.3000 0.116 Uiso 1 1 calc R . .
C21B C 3.0159(4) 0.3878(3) 0.5781(3) 0.0736(15) Uani 1 1 d . . .
H21D H 3.0532 0.3528 0.6147 0.110 Uiso 1 1 calc R . .
H21E H 3.0598 0.4304 0.5553 0.110 Uiso 1 1 calc R . .
H21F H 3.0056 0.3536 0.5465 0.110 Uiso 1 1 calc R . .
C21D C 2.1679(5) -0.4483(3) 1.0899(3) 0.0837(17) Uani 1 1 d . . .
H21J H 2.0886 -0.4413 1.0913 0.126 Uiso 1 1 calc R . .
H21K H 2.1939 -0.5020 1.1163 0.126 Uiso 1 1 calc R . .
H21L H 2.2011 -0.4461 1.0436 0.126 Uiso 1 1 calc R . .
N10S N 2.7511(6) 0.0950(4) 0.5375(4) 0.125(2) Uiso 1 1 d . . .
C10S C 2.6834(5) 0.1311(4) 0.5072(3) 0.0845(17) Uiso 1 1 d . . .
C20S C 2.5997(5) 0.1799(4) 0.4692(3) 0.0851(17) Uiso 1 1 d . . .
N1S N 2.2624(5) -0.0750(4) 0.6821(3) 0.0989(16) Uiso 1 1 d . . .
C1S C 2.0749(8) -0.1026(7) 0.7627(6) 0.058(3) Uiso 0.50 1 d P A 3
C2S C 2.1770(8) -0.0898(7) 0.7208(6) 0.051(3) Uiso 0.50 1 d P A 3
C1T C 2.0738(11) -0.0815(9) 0.7316(8) 0.087(4) Uiso 0.50 1 d P A 4
C2T C 2.1831(10) -0.0731(7) 0.6959(6) 0.060(3) Uiso 0.50 1 d P A 4
C60S C 2.5212(12) -0.3810(10) 0.9587(9) 0.138(6) Uiso 0.50 1 d PD . .
Cl60 Cl 2.5876(14) -0.3882(11) 1.0006(9) 0.232(7) Uiso 0.25 1 d PD . .
Cl61 Cl 2.4246(9) -0.4055(8) 0.9517(6) 0.162(4) Uiso 0.25 1 d PD . .
Cl70 Cl 2.6215(9) -0.3514(7) 0.9373(6) 0.155(4) Uiso 0.25 1 d PD . .
Cl71 Cl 2.5067(15) -0.4672(9) 0.9823(8) 0.207(6) Uiso 0.25 1 d PD . .
C50S C 2.0000 0.0000 0.5000 0.273(11) Uiso 1 2 d SD . .
Cl51 Cl 1.9773(8) 0.0207(7) 0.4287(5) 0.277(4) Uiso 0.50 1 d PD . .
Cl50 Cl 1.9562(5) -0.0913(4) 0.5244(3) 0.181(2) Uiso 0.50 1 d PD . .

loop_
_atom_site_aniso_label
_atom_site_aniso_U_11
_atom_site_aniso_U_22
_atom_site_aniso_U_33
_atom_site_aniso_U_23
_atom_site_aniso_U_13
_atom_site_aniso_U_12
Fe1 0.0305(3) 0.0297(3) 0.0356(3) -0.0038(2) -0.0013(2) -0.0076(2)
Fe2 0.0290(3) 0.0343(3) 0.0311(3) -0.0032(2) -0.0029(2) -0.0047(2)
O1A 0.0253(12) 0.0347(14) 0.0470(15) -0.0020(11) -0.0023(11) -0.0048(10)
O1D 0.0333(13) 0.0481(15) 0.0317(14) -0.0036(12) -0.0025(11) -0.0057(11)
O1B 0.0562(19) 0.118(3) 0.0302(16) -0.0027(18) -0.0039(14) -0.0134(19)
O1C 0.0458(17) 0.0373(17) 0.118(3) 0.0245(18) -0.0029(18) -0.0064(14)
O2D 0.0237(12) 0.0484(15) 0.0359(14) -0.0040(12) 0.0013(10) -0.0034(11)
O2A 0.0330(13) 0.0305(14) 0.0446(15) 0.0031(11) -0.0037(11) -0.0052(10)
O2B 0.0430(16) 0.066(2) 0.073(2) -0.0392(17) -0.0041(15) -0.0080(14)
O2C 0.0392(15) 0.0608(19) 0.073(2) -0.0369(17) -0.0068(14) -0.0042(13)
N1 0.0346(18) 0.048(2) 0.062(2) -0.0091(17) -0.0007(16) -0.0107(16)
N2 0.0335(17) 0.055(2) 0.049(2) -0.0098(17) -0.0036(15) -0.0040(15)
C1 0.041(3) 0.071(4) 0.130(5) -0.014(3) -0.027(3) 0.002(2)
C1D 0.120(5) 0.051(3) 0.100(5) -0.017(3) -0.021(4) -0.012(3)
C1B 0.077(4) 0.152(7) 0.125(6) -0.080(5) -0.039(4) 0.036(4)
C1C 0.063(3) 0.104(5) 0.124(6) -0.033(4) 0.020(3) -0.040(3)
C1A 0.143(6) 0.082(4) 0.067(4) -0.028(3) 0.016(4) -0.026(4)
C2 0.035(2) 0.051(3) 0.075(3) -0.013(2) -0.004(2) -0.010(2)
C2D 0.054(3) 0.044(2) 0.080(4) -0.019(2) -0.014(2) -0.008(2)
C2C 0.047(3) 0.058(3) 0.078(3) -0.021(3) 0.005(2) -0.011(2)
C2A 0.089(4) 0.052(3) 0.044(3) -0.008(2) 0.007(2) -0.009(3)
C2B 0.067(3) 0.094(4) 0.076(4) -0.044(3) -0.009(3) 0.012(3)
C3A 0.073(4) 0.067(3) 0.053(3) -0.014(3) 0.019(3) 0.008(3)
C3D 0.059(3) 0.064(3) 0.054(3) -0.023(2) -0.009(2) -0.005(2)
C3 0.038(2) 0.099(4) 0.062(3) -0.017(3) 0.006(2) -0.019(2)
C3C 0.060(3) 0.071(3) 0.063(3) -0.025(3) 0.019(2) -0.012(2)
C3B 0.076(4) 0.074(4) 0.115(5) -0.043(4) -0.016(4) 0.024(3)
C4D 0.046(2) 0.059(3) 0.045(2) -0.013(2) -0.0081(19) -0.006(2)
C4 0.033(2) 0.058(3) 0.051(2) -0.015(2) -0.0050(19) -0.0085(18)
C4A 0.046(2) 0.069(3) 0.051(3) -0.002(2) 0.010(2) 0.000(2)
C4C 0.055(3) 0.083(4) 0.058(3) -0.037(3) 0.005(2) -0.008(2)
C4B 0.078(4) 0.054(3) 0.099(4) -0.040(3) 0.002(3) -0.001(3)
C5D 0.0285(18) 0.046(2) 0.048(2) -0.0098(18) -0.0092(16) -0.0070(16)
C5B 0.058(3) 0.046(2) 0.050(3) -0.015(2) 0.006(2) -0.008(2)
C5C 0.040(2) 0.049(2) 0.053(3) -0.019(2) -0.0005(19) 0.0002(18)
C5A 0.043(2) 0.046(2) 0.037(2) 0.0042(18) 0.0036(17) -0.0030(18)
C6D 0.043(2) 0.052(3) 0.044(2) -0.0085(19) -0.0044(18) -0.0116(19)
C6A 0.042(2) 0.043(2) 0.043(2) -0.0022(18) -0.0012(18) 0.0000(17)
C6C 0.044(2) 0.052(3) 0.048(2) -0.013(2) -0.0021(19) -0.0015(19)
C6B 0.054(3) 0.046(2) 0.046(2) -0.0123(19) 0.001(2) -0.009(2)
C7A 0.059(3) 0.048(2) 0.043(2) 0.000(2) -0.005(2) -0.010(2)
C7C 0.051(3) 0.061(3) 0.064(3) -0.022(2) -0.005(2) -0.011(2)
C7D 0.061(3) 0.050(3) 0.054(3) 0.000(2) -0.007(2) -0.013(2)
C7B 0.057(3) 0.072(3) 0.057(3) -0.025(3) -0.003(2) -0.006(2)
C8D 0.0282(18) 0.049(2) 0.036(2) -0.0027(17) -0.0029(15) -0.0033(16)
C8C 0.050(2) 0.050(2) 0.050(3) -0.020(2) -0.0043(19) -0.0072(19)
C8B 0.064(3) 0.044(2) 0.048(2) -0.014(2) 0.003(2) -0.018(2)
C8A 0.0306(19) 0.044(2) 0.047(2) 0.0038(18) 0.0000(17) -0.0045(16)
C9D 0.035(2) 0.065(3) 0.043(2) -0.013(2) -0.0118(17) -0.0008(19)
C9A 0.038(2) 0.065(3) 0.048(3) 0.008(2) 0.0056(19) -0.010(2)
C9C 0.062(3) 0.066(3) 0.092(4) -0.045(3) -0.002(3) -0.006(3)
C9B 0.080(4) 0.073(3) 0.066(3) -0.038(3) 0.006(3) -0.027(3)
C10D 0.039(2) 0.062(3) 0.045(2) -0.003(2) -0.0162(18) 0.006(2)
C10A 0.044(2) 0.062(3) 0.068(3) 0.018(2) -0.001(2) -0.025(2)
C10B 0.099(4) 0.094(4) 0.061(3) -0.044(3) -0.004(3) -0.036(3)
C10C 0.077(4) 0.059(3) 0.124(5) -0.052(3) -0.005(3) -0.016(3)
C11A 0.046(2) 0.048(3) 0.066(3) -0.002(2) 0.001(2) -0.020(2)
C11C 0.059(3) 0.054(3) 0.103(4) -0.028(3) -0.008(3) -0.021(2)
C11D 0.041(2) 0.052(3) 0.045(2) -0.001(2) -0.0094(18) 0.0054(19)
C11B 0.082(4) 0.086(4) 0.052(3) -0.020(3) -0.017(3) -0.033(3)
C12B 0.064(3) 0.050(2) 0.035(2) -0.0039(18) -0.0105(19) -0.023(2)
C12C 0.050(2) 0.036(2) 0.050(2) -0.0046(18) -0.0077(19) -0.0126(18)
C12A 0.0318(19) 0.036(2) 0.051(2) 0.0053(18) -0.0051(17) -0.0083(16)
C12D 0.0292(18) 0.048(2) 0.036(2) 0.0006(17) 0.0007(15) -0.0023(16)
C13C 0.042(2) 0.036(2) 0.039(2) -0.0050(17) -0.0054(17) -0.0059(16)
C13D 0.0248(17) 0.046(2) 0.0309(19) 0.0000(16) 0.0009(14) -0.0043(15)
C13A 0.0250(17) 0.037(2) 0.043(2) 0.0041(16) -0.0018(15) -0.0034(14)
C13B 0.052(2) 0.037(2) 0.034(2) -0.0046(16) -0.0023(17) -0.0169(18)
C14D 0.0277(17) 0.0344(19) 0.0324(19) -0.0027(15) -0.0022(14) -0.0065(14)
C14B 0.035(2) 0.060(3) 0.038(2) -0.017(2) -0.0011(16) -0.0101(19)
C14A 0.0287(17) 0.037(2) 0.0324(19) -0.0017(15) -0.0043(14) -0.0068(15)
C14C 0.0280(18) 0.033(2) 0.061(3) -0.0093(19) -0.0055(17) -0.0048(15)
C15A 0.036(2) 0.042(2) 0.052(2) -0.0085(19) 0.0002(17) -0.0168(17)
C15D 0.038(2) 0.039(2) 0.033(2) 0.0035(16) -0.0011(16) -0.0058(16)
C15B 0.053(2) 0.048(2) 0.041(2) 0.0036(19) -0.0147(19) -0.024(2)
C15C 0.040(2) 0.043(2) 0.048(2) -0.0007(18) -0.0061(18) -0.0152(17)
C16D 0.044(2) 0.047(2) 0.047(2) -0.0014(19) -0.0010(19) -0.0005(19)
C16A 0.064(3) 0.039(2) 0.076(3) -0.007(2) 0.005(3) -0.017(2)
C16B 0.059(3) 0.079(3) 0.040(2) 0.009(2) -0.015(2) -0.020(3)
C16C 0.053(3) 0.045(2) 0.068(3) 0.013(2) 0.000(2) -0.018(2)
C17D 0.066(3) 0.047(3) 0.047(3) -0.006(2) 0.002(2) 0.003(2)
C17B 0.052(3) 0.077(3) 0.059(3) 0.025(3) -0.022(2) -0.017(2)
C17A 0.065(3) 0.051(3) 0.091(4) -0.032(3) 0.010(3) -0.018(2)
C17C 0.044(2) 0.068(3) 0.059(3) 0.016(2) 0.003(2) -0.021(2)
C18C 0.039(2) 0.063(3) 0.037(2) 0.000(2) -0.0071(17) -0.0145(19)
C18D 0.070(3) 0.041(2) 0.047(3) 0.0015(19) -0.008(2) -0.011(2)
C18B 0.049(2) 0.054(3) 0.059(3) 0.010(2) -0.010(2) -0.021(2)
C18A 0.047(2) 0.069(3) 0.065(3) -0.026(3) -0.002(2) -0.023(2)
C19D 0.048(2) 0.045(2) 0.051(3) 0.004(2) -0.0035(19) -0.0171(19)
C19C 0.041(2) 0.048(2) 0.045(2) 0.0003(19) -0.0090(18) -0.0104(18)
C19B 0.051(2) 0.056(3) 0.041(2) 0.004(2) -0.0091(19) -0.023(2)
C19A 0.053(2) 0.057(3) 0.049(3) -0.010(2) -0.007(2) -0.016(2)
C20D 0.041(2) 0.042(2) 0.039(2) 0.0048(17) 0.0001(17) -0.0085(17)
C20C 0.040(2) 0.046(2) 0.036(2) 0.0051(17) -0.0045(16) -0.0161(17)
C20B 0.052(2) 0.045(2) 0.040(2) 0.0073(18) -0.0136(19) -0.0208(19)
C20A 0.046(2) 0.046(2) 0.051(3) -0.004(2) -0.0091(19) -0.0121(19)
C21C 0.041(2) 0.091(4) 0.055(3) -0.009(3) -0.003(2) -0.010(2)
C21A 0.068(3) 0.103(4) 0.075(4) -0.044(3) 0.008(3) -0.027(3)
C21B 0.049(3) 0.067(3) 0.097(4) 0.009(3) -0.004(3) -0.016(2)
C21D 0.101(4) 0.061(3) 0.096(4) -0.021(3) -0.016(4) -0.019(3)

loop_
_atom_type_symbol
_atom_type_description
_atom_type_scat_dispersion_real
_atom_type_scat_dispersion_imag
_atom_type_scat_source
C C 0.0033 0.0016 'International Tables Vol C Tables 4.2.6.8 and 6.1.1.4'
H H 0.0000 0.0000 'International Tables Vol C Tables 4.2.6.8 and 6.1.1.4'
N N 0.0061 0.0033 'International Tables Vol C Tables 4.2.6.8 and 6.1.1.4'
O O 0.0106 0.0060 'International Tables Vol C Tables 4.2.6.8 and 6.1.1.4'
Fe Fe 0.3463 0.8444 'International Tables Vol C Tables 4.2.6.8 and 6.1.1.4'
Cl Cl 0.1484 0.1585 'International Tables Vol C Tables 4.2.6.8 and 6.1.1.4'

loop_
_geom_angle_atom_site_label_1
_geom_angle_atom_site_label_2
_geom_angle_atom_site_label_3
_geom_angle
_geom_angle_site_symmetry_1
_geom_angle_site_symmetry_3
_geom_angle_publ_flag
O1B Fe1 O2B 124.52(16) . . ?
O1B Fe1 O1A 119.54(14) . . ?
O2B Fe1 O1A 113.73(13) . . ?
O1B Fe1 N1 99.22(14) . . ?
O2B Fe1 N1 92.61(13) . . ?
O1A Fe1 N1 92.60(11) . . ?
O1B Fe1 O2A 100.86(12) . . ?
O2B Fe1 O2A 92.49(10) . . ?
O1A Fe1 O2A 59.81(9) . . ?
N1 Fe1 O2A 151.48(11) . . ?
O1C Fe2 O2C 123.86(16) . . ?
O1C Fe2 O2D 121.46(15) . . ?
O2C Fe2 O2D 112.50(12) . . ?
O1C Fe2 N2 99.61(13) . . ?
O2C Fe2 N2 92.98(13) . . ?
O2D Fe2 N2 91.57(11) . . ?
O1C Fe2 O1D 102.02(11) . . ?
O2C Fe2 O1D 91.59(10) . . ?
O2D Fe2 O1D 59.78(9) . . ?
N2 Fe2 O1D 150.35(11) . . ?
C14A O1A Fe1 95.5(2) . . ?
C14D O1D Fe2 84.0(2) . . ?
C14B O1B Fe1 155.4(3) 2_:66 . ?
C14C O1C Fe2 159.1(3) 2_957 . ?
C14D O2D Fe2 95.4(2) . . ?
C14A O2A Fe1 83.64(19) . . ?
C14B O2B Fe1 129.2(3) . . ?
C14C O2C Fe2 127.3(3) . . ?
C2 N1 Fe1 164.8(4) . . ?
C4 N2 Fe2 166.4(4) . . ?
N1 C2 C1 178.0(5) . . ?
C7D C2D C3D 117.5(4) . . ?
C7D C2D C1D 120.6(5) . . ?
C3D C2D C1D 121.9(5) . . ?
C3C C2C C7C 117.5(4) . . ?
C3C C2C C1C 120.8(5) . . ?
C7C C2C C1C 121.6(5) . . ?
C3A C2A C7A 117.3(5) . . ?
C3A C2A C1A 121.0(5) . . ?
C7A C2A C1A 121.6(5) . . ?
C3B C2B C7B 117.3(5) . . ?
C3B C2B C1B 121.7(5) . . ?
C7B C2B C1B 121.0(6) . . ?
C4A C3A C2A 122.0(4) . . ?
C4D C3D C2D 121.7(4) . . ?
C2C C3C C4C 120.8(5) . . ?
C4B C3B C2B 121.1(5) . . ?
C3D C4D C5D 121.0(4) . . ?
N2 C4 C3 178.8(4) . . ?
C3A C4A C5A 121.1(5) . . ?
C3C C4C C5C 121.9(5) . . ?
C3B C4B C5B 121.3(5) . . ?
C6D C5D C4D 117.9(4) . . ?
C6D C5D C8D 121.2(4) . . ?
C4D C5D C8D 120.8(4) . . ?
C6B C5B C4B 116.9(5) . . ?
C6B C5B C8B 122.9(4) . . ?
C4B C5B C8B 120.2(4) . . ?
C4C C5C C6C 117.7(4) . . ?
C4C C5C C8C 120.8(4) . . ?
C6C C5C C8C 121.4(4) . . ?
C6A C5A C4A 116.7(4) . . ?
C6A C5A C8A 123.0(4) . . ?
C4A C5A C8A 120.3(4) . . ?
C5D C6D C7D 120.4(4) . . ?
C7A C6A C5A 121.7(4) . . ?
C7C C6C C5C 120.0(4) . . ?
C7B C6B C5B 121.6(4) . . ?
C6A C7A C2A 121.1(4) . . ?
C6C C7C C2C 121.9(4) . . ?
C2D C7D C6D 121.5(4) . . ?
C6B C7B C2B 121.7(5) . . ?
C13D C8D C9D 118.8(4) . . ?
C13D C8D C5D 123.2(3) . . ?
C9D C8D C5D 118.0(4) . . ?
C9C C8C C13C 118.2(4) . . ?
C9C C8C C5C 119.4(4) . . ?
C13C C8C C5C 122.4(4) . . ?
C9B C8B C13B 118.4(4) . . ?
C9B C8B C5B 118.5(4) . . ?
C13B C8B C5B 123.1(4) . . ?
C13A C8A C9A 118.5(4) . . ?
C13A C8A C5A 124.0(3) . . ?
C9A C8A C5A 117.4(4) . . ?
C10D C9D C8D 121.0(4) . . ?
C10A C9A C8A 120.9(4) . . ?
C10C C9C C8C 120.7(5) . . ?
C8B C9B C10B 120.7(5) . . ?
C9D C10D C11D 120.5(4) . . ?
C9A C10A C11A 120.1(4) . . ?
C11B C10B C9B 120.3(5) . . ?
C11C C10C C9C 120.6(4) . . ?
C10A C11A C12A 120.7(4) . . ?
C10C C11C C12C 121.2(4) . . ?
C10D C11D C12D 120.6(4) . . ?
C10B C11B C12B 121.0(5) . . ?
C11B C12B C13B 118.0(4) . . ?
C11B C12B C15B 118.5(4) . . ?
C13B C12B C15B 123.3(4) . . ?
C11C C12C C13C 117.8(4) . . ?
C11C C12C C15C 119.4(4) . . ?
C13C C12C C15C 122.7(3) . . ?
C11A C12A C13A 118.9(4) . . ?
C11A C12A C15A 118.3(4) . . ?
C13A C12A C15A 122.8(3) . . ?
C11D C12D C13D 118.3(4) . . ?
C11D C12D C15D 118.1(4) . . ?
C13D C12D C15D 123.6(3) . . ?
C12C C13C C8C 121.4(4) . . ?
C12C C13C C14C 119.6(3) . . ?
C8C C13C C14C 119.1(3) . . ?
C8D C13D C12D 120.8(3) . . ?
C8D C13D C14D 119.5(3) . . ?
C12D C13D C14D 119.7(3) . . ?
C12A C13A C8A 120.9(3) . . ?
C12A C13A C14A 119.6(3) . . ?
C8A C13A C14A 119.5(3) . . ?
C12B C13B C8B 121.5(4) . . ?
C12B C13B C14B 118.7(4) . . ?
C8B C13B C14B 119.8(4) . . ?
O1D C14D O2D 120.7(3) . . ?
O1D C14D C13D 121.7(3) . . ?
O2D C14D C13D 117.5(3) . . ?
O2B C14B O1B 126.3(4) . 2_:66 ?
O2B C14B C13B 117.5(4) . . ?
O1B C14B C13B 116.3(4) 2_:66 . ?
O2A C14A O1A 120.9(3) . . ?
O2A C14A C13A 121.3(3) . . ?
O1A C14A C13A 117.7(3) . . ?
O2C C14C O1C 125.5(4) . 2_957 ?
O2C C14C C13C 118.2(4) . . ?
O1C C14C C13C 116.3(4) 2_957 . ?
C16A C15A C20A 117.3(4) . . ?
C16A C15A C12A 121.2(4) . . ?
C20A C15A C12A 121.4(4) . . ?
C20D C15D C16D 118.1(4) . . ?
C20D C15D C12D 121.9(3) . . ?
C16D C15D C12D 119.9(3) . . ?
C20B C15B C16B 117.7(4) . . ?
C20B C15B C12B 122.3(4) . . ?
C16B C15B C12B 120.0(4) . . ?
C20C C15C C16C 116.8(4) . . ?
C20C C15C C12C 122.3(3) . . ?
C16C C15C C12C 120.8(4) . . ?
C17D C16D C15D 120.5(4) . . ?
C15A C16A C17A 121.6(5) . . ?
C17B C16B C15B 120.4(4) . . ?
C17C C16C C15C 120.9(4) . . ?
C18D C17D C16D 121.6(4) . . ?
C16B C17B C18B 122.4(4) . . ?
C16A C17A C18A 121.1(5) . . ?
C16C C17C C18C 121.9(4) . . ?
C19C C18C C17C 117.3(4) . . ?
C19C C18C C21C 122.0(4) . . ?
C17C C18C C21C 120.7(4) . . ?
C19D C18D C17D 117.4(4) . . ?
C19D C18D C21D 121.5(5) . . ?
C17D C18D C21D 121.1(5) . . ?
C17B C18B C19B 117.2(4) . . ?
C17B C18B C21B 121.3(4) . . ?
C19B C18B C21B 121.4(4) . . ?
C19A C18A C17A 117.2(4) . . ?
C19A C18A C21A 121.3(5) . . ?
C17A C18A C21A 121.5(5) . . ?
C18D C19D C20D 121.6(4) . . ?
C20C C19C C18C 121.6(4) . . ?
C20B C19B C18B 121.2(4) . . ?
C20A C19A C18A 121.9(4) . . ?
C15D C20D C19D 120.7(4) . . ?
C19C C20C C15C 121.3(4) . . ?
C19B C20B C15B 121.0(4) . . ?
C19A C20A C15A 120.7(4) . . ?
N10S C10S C20S 177.5(8) . . ?

loop_
_geom_bond_atom_site_label_1
_geom_bond_atom_site_label_2
_geom_bond_distance
_geom_bond_site_symmetry_2
_geom_bond_publ_flag
Fe1 O1B 1.920(3) . ?
Fe1 O2B 1.994(3) . ?
Fe1 O1A 2.048(2) . ?
Fe1 N1 2.123(3) . ?
Fe1 O2A 2.327(2) . ?
Fe2 O1C 1.910(3) . ?
Fe2 O2C 2.000(3) . ?
Fe2 O2D 2.049(3) . ?
Fe2 N2 2.130(3) . ?
Fe2 O1D 2.318(2) . ?
O1A C14A 1.277(4) . ?
O1D C14D 1.243(4) . ?
O1B C14B 1.259(5) 2_:66 ?
O1C C14C 1.258(5) 2_957 ?
O2D C14D 1.276(4) . ?
O2A C14A 1.246(4) . ?
O2B C14B 1.245(5) . ?
O2C C14C 1.235(5) . ?
N1 C2 1.143(5) . ?
N2 C4 1.134(5) . ?
C1 C2 1.456(6) . ?
C1D C2D 1.522(7) . ?
C1B C2B 1.518(8) . ?
C1C C2C 1.518(7) . ?
C1A C2A 1.496(7) . ?
C2D C7D 1.376(7) . ?
C2D C3D 1.385(7) . ?
C2C C3C 1.375(7) . ?
C2C C7C 1.386(7) . ?
C2A C3A 1.380(7) . ?
C2A C7A 1.382(6) . ?
C2B C3B 1.384(8) . ?
C2B C7B 1.386(7) . ?
C3A C4A 1.369(7) . ?
C3D C4D 1.373(6) . ?
C3 C4 1.458(6) . ?
C3C C4C 1.369(7) . ?
C3B C4B 1.389(8) . ?
C4D C5D 1.391(6) . ?
C4A C5A 1.399(6) . ?
C4C C5C 1.383(6) . ?
C4B C5B 1.398(6) . ?
C5D C6D 1.385(6) . ?
C5D C8D 1.495(5) . ?
C5B C6B 1.383(6) . ?
C5B C8B 1.489(6) . ?
C5C C6C 1.384(6) . ?
C5C C8C 1.496(6) . ?
C5A C6A 1.387(6) . ?
C5A C8A 1.491(6) . ?
C6D C7D 1.396(6) . ?
C6A C7A 1.380(6) . ?
C6C C7C 1.380(6) . ?
C6B C7B 1.379(6) . ?
C8D C13D 1.394(5) . ?
C8D C9D 1.397(5) . ?
C8C C9C 1.395(6) . ?
C8C C13C 1.405(5) . ?
C8B C9B 1.391(6) . ?
C8B C13B 1.407(6) . ?
C8A C13A 1.397(5) . ?
C8A C9A 1.405(5) . ?
C9D C10D 1.368(6) . ?
C9A C10A 1.374(7) . ?
C9C C10C 1.375(7) . ?
C9B C10B 1.386(8) . ?
C10D C11D 1.378(6) . ?
C10A C11A 1.387(7) . ?
C10B C11B 1.382(8) . ?
C10C C11C 1.370(7) . ?
C11A C12A 1.393(5) . ?
C11C C12C 1.396(6) . ?
C11D C12D 1.404(5) . ?
C11B C12B 1.395(6) . ?
C12B C13B 1.403(6) . ?
C12B C15B 1.489(6) . ?
C12C C13C 1.403(5) . ?
C12C C15C 1.483(6) . ?
C12A C13A 1.398(5) . ?
C12A C15A 1.495(6) . ?
C12D C13D 1.405(5) . ?
C12D C15D 1.492(6) . ?
C13C C14C 1.491(5) . ?
C13D C14D 1.509(5) . ?
C13A C14A 1.508(5) . ?
C13B C14B 1.487(5) . ?
C14B O1B 1.259(5) 2_:66 ?
C14C O1C 1.258(5) 2_957 ?
C15A C16A 1.386(6) . ?
C15A C20A 1.394(6) . ?
C15D C20D 1.382(5) . ?
C15D C16D 1.393(5) . ?
C15B C20B 1.388(6) . ?
C15B C16B 1.402(6) . ?
C15C C20C 1.396(5) . ?
C15C C16C 1.404(5) . ?
C16D C17D 1.387(6) . ?
C16A C17A 1.381(7) . ?
C16B C17B 1.369(7) . ?
C16C C17C 1.372(6) . ?
C17D C18D 1.387(6) . ?
C17B C18B 1.381(7) . ?
C17A C18A 1.388(7) . ?
C17C C18C 1.384(6) . ?
C18C C19C 1.384(5) . ?
C18C C21C 1.511(6) . ?
C18D C19D 1.379(6) . ?
C18D C21D 1.505(7) . ?
C18B C19B 1.387(6) . ?
C18B C21B 1.508(7) . ?
C18A C19A 1.387(6) . ?
C18A C21A 1.514(7) . ?
C19D C20D 1.394(6) . ?
C19C C20C 1.375(6) . ?
C19B C20B 1.386(6) . ?
C19A C20A 1.380(6) . ?
N10S C10S 1.140(8) . ?
C10S C20S 1.439(9) . ?
C1S C2S 1.463(15) . ?
